data_7233713
loop_
_publ_author_name
'Ma, Lun'
'Chen, Wei'
'Schatte, Gabriele'
'Wang, Wei'
'Joly, Alan G.'
'Huang, Yining'
'Sammynaiken, Ramaswami'
'Hossu, Marius'

_publ_section_title
;
 A new Cu--cysteamine complex: structure and optical properties
;
_journal_coden_ASTM JMCCCX
_journal_issue 21
_journal_name_full 'Journal of Materials Chemistry C'
_journal_page_first 4239
_journal_page_last 4246
_journal_paper_doi 10.1039/c4tc00114a
_journal_volume 2
_journal_year 2014
_chemical_formula_moiety 'C4 H12 Cl Cu3 N2 S2'
_chemical_formula_sum 'C4 H12 Cl Cu3 N2 S2'
_chemical_formula_weight 378.38
_space_group_crystal_system monoclinic
_space_group_IT_number 15
_space_group_name_Hall '-C 2yc'
_space_group_name_H-M_alt 'C 1 2/c 1'
_atom_sites_solution_hydrogens difmap
_atom_sites_solution_primary Patterson
_atom_sites_solution_secondary difmap
_cell_angle_alpha 90
_cell_angle_beta 104.798(3)
_cell_angle_gamma 90
_cell_formula_units_Z 4
_cell_length_a 7.5510(4)
_cell_length_b 16.9848(7)
_cell_length_c 7.8364(4)
_cell_measurement_reflns_used 1355
_cell_measurement_temperature 173(2)
_cell_measurement_theta_max 30.03
_cell_measurement_theta_min 1.00
_cell_volume 971.70(8)
_computing_cell_refinement 'HKL DENZO and SCALEPACK, Bruker AXS/Nonius'
_computing_data_collection 'COLLECT, Bruker AXS/Nonius'
_computing_data_reduction 'HKL DENZO and SCALEPACK, Bruker AXS/Nonius'
_computing_molecular_graphics 'XP (SHELXTL-NT v6.14, Bruker AXS)'
_computing_publication_material 'WinGX v1.80.05 2009 (L. J. Farrugia)'
_computing_structure_refinement 'SHELXL-2012 (Sheldrick, 2008)'
_computing_structure_solution 'SHELXS ((Sheldrick, 2008)'
_diffrn_ambient_temperature 173(2)
_diffrn_detector_area_resol_mean 9
_diffrn_measured_fraction_theta_full 0.998
_diffrn_measured_fraction_theta_max 0.997
_diffrn_measurement_device '95mm CCD camera on \k-goniostat'
_diffrn_measurement_device_type 'KappaCCD (BruKer AXS-Nonius, FR540C)'
_diffrn_measurement_method 'CCD rotation images, thick slices'
_diffrn_radiation_monochromator 'horizonally mounted graphite crystal'
_diffrn_radiation_source 'Nonius FR590D, fine-focus sealed tube'
_diffrn_radiation_type MoK\a
_diffrn_radiation_wavelength 0.71073
_diffrn_reflns_av_R_equivalents 0.0341
_diffrn_reflns_av_unetI/netI 0.0456
_diffrn_reflns_Laue_measured_fraction_full 0.998
_diffrn_reflns_Laue_measured_fraction_max 0.997
_diffrn_reflns_limit_h_max 10
_diffrn_reflns_limit_h_min -10
_diffrn_reflns_limit_k_max 23
_diffrn_reflns_limit_k_min -23
_diffrn_reflns_limit_l_max 10
_diffrn_reflns_limit_l_min -10
_diffrn_reflns_number 2516
_diffrn_reflns_point_group_measured_fraction_full 0.998
_diffrn_reflns_point_group_measured_fraction_max 0.997
_diffrn_reflns_theta_full 25.242
_diffrn_reflns_theta_max 29.128
_diffrn_reflns_theta_min 3.037
_exptl_absorpt_coefficient_mu 7.152
_exptl_absorpt_correction_T_max 0.814
_exptl_absorpt_correction_T_min 0.535
_exptl_absorpt_correction_type multi-scan
_exptl_absorpt_process_details 'HKL Scalepack (Otwinowski & Minor 1997)'
_exptl_crystal_colour 'pale brown'
_exptl_crystal_density_diffrn 2.586
_exptl_crystal_density_method 'not measured'
_exptl_crystal_description rod-like
_exptl_crystal_F_000 744
_exptl_crystal_size_max 0.100
_exptl_crystal_size_mid 0.030
_exptl_crystal_size_min 0.030
_refine_diff_density_max 0.844
_refine_diff_density_min -0.713
_refine_diff_density_rms 0.156
_refine_ls_extinction_coef .
_refine_ls_extinction_method none
_refine_ls_goodness_of_fit_ref 1.063
_refine_ls_hydrogen_treatment refU
_refine_ls_matrix_type full
_refine_ls_number_parameters 68
_refine_ls_number_reflns 1314
_refine_ls_number_restraints 0
_refine_ls_restrained_S_all 1.063
_refine_ls_R_factor_all 0.0488
_refine_ls_R_factor_gt 0.0328
_refine_ls_shift/su_max 0.000
_refine_ls_shift/su_mean 0.000
_refine_ls_structure_factor_coef Fsqd
_refine_ls_weighting_details
;
 w=1/[\s^2^(Fo^2^)+(0.0330P)^2^+0.8292P]
 where P=(Fo^2^+2Fc^2^)/3
;
_refine_ls_weighting_scheme calc
_refine_ls_wR_factor_gt 0.0698
_refine_ls_wR_factor_ref 0.0779
_reflns_Friedel_coverage 0.000
_reflns_Friedel_fraction_full .
_reflns_Friedel_fraction_max .
_reflns_number_gt 1034
_reflns_number_total 1314
_reflns_threshold_expression 'I > 2\s(I)'
_cod_data_source_file J-Mater-Chem-C-2014-2-4239.cif
_cod_data_source_block shelxl
_cod_original_sg_symbol_H-M 'C 2/c'
_cod_database_code 7233713
_shelx_space_group_comment
;
The symmetry employed for this shelxl refinement is uniquely defined
by the following loop, which should always be used as a source of
symmetry information in preference to the above space-group names.
They are only intended as comments.
;
_shelx_estimated_absorpt_t_min 0.535
_shelx_estimated_absorpt_t_max 0.814
_shelxl_version_number 2012-9

loop_
_space_group_symop_operation_xyz
'x, y, z'
'-x, y, -z+1/2'
'x+1/2, y+1/2, z'
'-x+1/2, y+1/2, -z+1/2'
'-x, -y, -z'
'x, -y, z-1/2'
'-x+1/2, -y+1/2, -z'
'x+1/2, -y+1/2, z-1/2'

loop_
_atom_site_label
_atom_site_type_symbol
_atom_site_fract_x
_atom_site_fract_y
_atom_site_fract_z
_atom_site_U_iso_or_equiv
_atom_site_adp_type
_atom_site_occupancy
_atom_site_site_symmetry_order
_atom_site_calc_flag
_atom_site_refinement_flags_posn
_atom_site_refinement_flags_adp
_atom_site_refinement_flags_occupancy
_atom_site_disorder_assembly
_atom_site_disorder_group
Cu1 Cu 0.12118(6) -0.04255(2) -0.07429(6) 0.02145(15) Uani 1 1 d . . . . .
Cu2 Cu 0.5000 -0.03852(3) 0.2500 0.01959(16) Uani 1 2 d S T P . .
Cl1 Cl 0.5000 -0.17240(6) 0.2500 0.0225(3) Uani 1 2 d S T P . .
S1 S 0.23414(11) 0.02819(4) 0.18333(11) 0.01501(18) Uani 1 1 d . . . . .
N1 N -0.0595(4) 0.15480(16) 0.0055(4) 0.0176(6) Uani 1 1 d . . . . .
H1 H -0.144(6) 0.168(2) -0.085(6) 0.029(11) Uiso 1 1 d . . . . .
H2 H -0.062(6) 0.194(3) 0.082(6) 0.035(12) Uiso 1 1 d . . . . .
C1 C 0.2729(4) 0.12920(19) 0.1165(4) 0.0179(6) Uani 1 1 d . . . . .
H1A H 0.2866 0.1642 0.2221 0.029(11) Uiso 1 1 d R . . . .
H1B H 0.3960 0.1306 0.0926 0.031(11) Uiso 1 1 d R . . . .
C2 C 0.1195(4) 0.15546(19) -0.0376(4) 0.0186(7) Uani 1 1 d . . . . .
H2A H 0.1158 0.1191 -0.1346 0.014(9) Uiso 1 1 d R . . . .
H2B H 0.1508 0.2042 -0.0716 0.026(10) Uiso 1 1 d R . . . .

loop_
_atom_site_aniso_label
_atom_site_aniso_U_11
_atom_site_aniso_U_22
_atom_site_aniso_U_33
_atom_site_aniso_U_23
_atom_site_aniso_U_13
_atom_site_aniso_U_12
Cu1 0.0274(3) 0.0167(2) 0.0232(2) -0.00232(16) 0.01184(19) -0.00329(16)
Cu2 0.0171(3) 0.0171(3) 0.0254(3) 0.000 0.0069(2) 0.000
Cl1 0.0211(6) 0.0150(5) 0.0304(6) 0.000 0.0048(5) 0.000
S1 0.0137(4) 0.0157(4) 0.0158(4) 0.0002(3) 0.0040(3) -0.0002(3)
N1 0.0172(15) 0.0149(12) 0.0194(15) 0.0002(12) 0.0025(12) 0.0018(11)
C1 0.0168(16) 0.0179(15) 0.0167(16) 0.0019(13) 0.0004(12) -0.0042(12)
C2 0.0205(17) 0.0174(15) 0.0165(16) 0.0044(13) 0.0024(13) -0.0057(12)

loop_
_atom_type_symbol
_atom_type_description
_atom_type_scat_dispersion_real
_atom_type_scat_dispersion_imag
_atom_type_scat_source
C C 0.0030 0.0020 'International Tables Vol C Tables 4.2.6.8 and 6.1.1.4'
H H 0.0000 0.0000 'International Tables Vol C Tables 4.2.6.8 and 6.1.1.4'
Cl Cl 0.1480 0.1590 'International Tables Vol C Tables 4.2.6.8 and 6.1.1.4'
Cu Cu 0.3200 1.2650 'International Tables Vol C Tables 4.2.6.8 and 6.1.1.4'
N N 0.0060 0.0030 'International Tables Vol C Tables 4.2.6.8 and 6.1.1.4'
S S 0.1250 0.1230 'International Tables Vol C Tables 4.2.6.8 and 6.1.1.4'

loop_
_geom_angle_atom_site_label_1
_geom_angle_atom_site_label_2
_geom_angle_atom_site_label_3
_geom_angle
_geom_angle_site_symmetry_1
_geom_angle_site_symmetry_3
N1 Cu1 S1 118.17(8) 5 6
N1 Cu1 S1 107.97(9) 5 .
S1 Cu1 S1 122.44(3) 6 .
N1 Cu1 S1 83.70(8) 5 5
S1 Cu1 S1 106.77(3) 6 5
S1 Cu1 S1 110.83(3) . 5
N1 Cu1 Cu1 98.77(8) 5 5
S1 Cu1 Cu1 135.31(3) 6 5
S1 Cu1 Cu1 60.37(2) . 5
S1 Cu1 Cu1 50.46(2) 5 5
N1 Cu1 Cu1 96.80(8) 5 2_554
S1 Cu1 Cu1 59.21(2) 6 2_554
S1 Cu1 Cu1 146.37(2) . 2_554
S1 Cu1 Cu1 48.75(2) 5 2_554
Cu1 Cu1 Cu1 94.24(3) 5 2_554
S1 Cu2 S1 119.45(4) 2_655 .
S1 Cu2 Cl1 120.27(2) 2_655 .
S1 Cu2 Cl1 120.27(2) . .
C1 S1 Cu2 109.81(11) . .
C1 S1 Cu1 104.92(11) . 6_556
Cu2 S1 Cu1 111.19(4) . 6_556
C1 S1 Cu1 106.60(11) . .
Cu2 S1 Cu1 92.83(3) . .
Cu1 S1 Cu1 130.32(4) 6_556 .
C1 S1 Cu1 92.56(10) . 5
Cu2 S1 Cu1 154.87(4) . 5
Cu1 S1 Cu1 72.03(3) 6_556 5
Cu1 S1 Cu1 69.17(3) . 5
C2 N1 Cu1 110.35(19) . 5
C2 N1 H1 110(3) . .
Cu1 N1 H1 107(3) 5 .
C2 N1 H2 109(3) . .
Cu1 N1 H2 117(3) 5 .
H1 N1 H2 103(4) . .
C2 C1 S1 111.0(2) . .
C2 C1 H1A 112.4 . .
S1 C1 H1A 108.0 . .
C2 C1 H1B 113.9 . .
S1 C1 H1B 107.5 . .
H1A C1 H1B 103.7 . .
N1 C2 C1 112.0(3) . .
N1 C2 H2A 109.2 . .
C1 C2 H2A 107.4 . .
N1 C2 H2B 113.1 . .
C1 C2 H2B 107.2 . .
H2A C2 H2B 107.7 . .

loop_
_geom_bond_atom_site_label_1
_geom_bond_atom_site_label_2
_geom_bond_distance
_geom_bond_site_symmetry_2
Cu1 S1 2.3167(9) .
Cu2 S1 2.2474(8) 2_655
Cu2 S1 2.2474(8) .
Cu2 Cl1 2.2739(12) .
S1 C1 1.839(3) .
N1 C2 1.475(4) .
N1 H1 0.86(4) .
N1 H2 0.90(5) .
C1 C2 1.512(4) .
C1 H1A 1.0027 .
C1 H1B 0.9941 .
C2 H2A 0.9746 .
C2 H2B 0.9184 .

loop_
_geom_contact_atom_site_label_1
_geom_contact_atom_site_label_2
_geom_contact_distance
_geom_contact_site_symmetry_1
_geom_contact_site_symmetry_2
Cu1 N1 2.067(3) . 5
Cu1 S1 2.2852(9) . 6
Cu1 S1 2.6110(9) . 5
Cu1 Cu1 2.8076(8) . 5
Cu1 Cu1 2.8912(9) . 2_554
S1 Cu1 2.2852(9) . 6_556
S1 Cu1 2.6110(9) . 5
N1 Cu1 2.067(3) . 5

loop_
_geom_hbond_atom_site_label_D
_geom_hbond_atom_site_label_H
_geom_hbond_atom_site_label_A
_geom_hbond_site_symmetry_A
_geom_hbond_distance_DH
_geom_hbond_distance_HA
_geom_hbond_distance_DA
_geom_hbond_angle_DHA
N1 H1 Cl1 5_555 0.86(4) 2.67(4) 3.429(3) 149(4)
N1 H2 Cl1 3_455 0.90(5) 2.61(5) 3.471(3) 162(4)

loop_
_geom_torsion_atom_site_label_1
_geom_torsion_atom_site_label_2
_geom_torsion_atom_site_label_3
_geom_torsion_atom_site_label_4
_geom_torsion
_geom_torsion_site_symmetry_1
_geom_torsion_site_symmetry_2
_geom_torsion_site_symmetry_3
_geom_torsion_site_symmetry_4
Cu2 S1 C1 C2 139.7(2) . . . .
Cu1 S1 C1 C2 -100.7(2) 6_556 . . .
Cu1 S1 C1 C2 40.4(2) . . . .
Cu1 S1 C1 C2 -28.7(2) 5 . . .
Cu1 N1 C2 C1 -60.1(3) 5 . . .
S1 C1 C2 N1 60.4(3) . . . .

loop_
_cod_changelog_entry_id
_cod_changelog_entry_author
_cod_changelog_entry_date
_cod_changelog_entry_text
1 'Vaitkus, Antanas' 2022-05-09T03:55:00+03:00 'Updated bibliographic information.'
